data_7124597
loop_
_publ_author_name
'McCarty, Zachary R.'
'Lastovickova, Dominika N.'
'Bielawski, Christopher W.'

_publ_section_title
;
 A cyclic (alkyl)(amido)carbene: synthesis, study and utility as a
 desulfurization reagent.
;
_journal_issue 31
_journal_name_full 'Chemical communications (Cambridge, England)'
_journal_page_first 5447
_journal_page_last 5450
_journal_paper_doi 10.1039/c6cc01376g
_journal_volume 52
_journal_year 2016
_chemical_formula_moiety 'C31 H41 N O'
_chemical_formula_sum 'C31 H41 N O'
_chemical_formula_weight 443.65
_chemical_name_common 6MACdippCyclopropeneAdduct
_space_group_crystal_system monoclinic
_space_group_IT_number 14
_space_group_name_Hall '-P 2yn'
_space_group_name_H-M_alt 'P 1 21/n 1'
_atom_sites_solution_hydrogens geom
_audit_creation_method SHELXL-2014
_cell_angle_alpha 90
_cell_angle_beta 106.809(3)
_cell_angle_gamma 90
_cell_formula_units_Z 4
_cell_length_a 8.6897(5)
_cell_length_b 29.0766(18)
_cell_length_c 10.8005(7)
_cell_measurement_temperature 120(2)
_cell_volume 2612.3(3)
_computing_cell_refinement 'Collect Software (Nonius B. V., 1998)'
_computing_data_collection 'Collect Software (Nonius B. V., 1998)'
_computing_data_reduction 'DENZO and Scalepack (Otwinski and Minor, 1997)'
_computing_structure_refinement 'SHELXL-2014 (Sheldrick, 2014)'
_diffrn_ambient_temperature 120(2)
_diffrn_measured_fraction_theta_full 0.976
_diffrn_measured_fraction_theta_max 1.000
_diffrn_measurement_device_type 'Nonius Kappa CCD with Bruker AXS Apex II detector'
_diffrn_measurement_method 'phi and omega scans'
_diffrn_radiation_type MoK\a
_diffrn_radiation_wavelength 0.71073
_diffrn_reflns_av_R_equivalents 0.0694
_diffrn_reflns_av_unetI/netI 0.0196
_diffrn_reflns_Laue_measured_fraction_full 0.976
_diffrn_reflns_Laue_measured_fraction_max 1.000
_diffrn_reflns_limit_h_max 10
_diffrn_reflns_limit_h_min -10
_diffrn_reflns_limit_k_max 34
_diffrn_reflns_limit_k_min -34
_diffrn_reflns_limit_l_max 12
_diffrn_reflns_limit_l_min -12
_diffrn_reflns_number 141864
_diffrn_reflns_point_group_measured_fraction_full 0.976
_diffrn_reflns_point_group_measured_fraction_max 1.000
_diffrn_reflns_theta_full 25.242
_diffrn_reflns_theta_max 24.999
_diffrn_reflns_theta_min 1.401
_exptl_absorpt_coefficient_mu 0.066
_exptl_absorpt_correction_type multi-scan
_exptl_absorpt_process_details
;
SADABS.Apex II release 2010. Bruker AXS, Inc.
;
_exptl_crystal_colour colorless
_exptl_crystal_density_diffrn 1.128
_exptl_crystal_description plate
_exptl_crystal_F_000 968
_exptl_crystal_size_max 0.20
_exptl_crystal_size_mid 0.20
_exptl_crystal_size_min 0.20
_refine_diff_density_max 0.290
_refine_diff_density_min -0.234
_refine_diff_density_rms 0.059
_refine_ls_extinction_method none
_refine_ls_goodness_of_fit_ref 1.006
_refine_ls_hydrogen_treatment constr
_refine_ls_matrix_type full
_refine_ls_number_parameters 307
_refine_ls_number_reflns 4602
_refine_ls_number_restraints 0
_refine_ls_restrained_S_all 1.006
_refine_ls_R_factor_all 0.0550
_refine_ls_R_factor_gt 0.0433
_refine_ls_shift/su_max 0.000
_refine_ls_shift/su_mean 0.000
_refine_ls_structure_factor_coef Fsqd
_refine_ls_weighting_details 'w=1/[\s^2^(Fo^2^)+(0.0816P)^2^+1.5944P] where P=(Fo^2^+2Fc^2^)/3'
_refine_ls_weighting_scheme calc
_refine_ls_wR_factor_gt 0.1186
_refine_ls_wR_factor_ref 0.1394
_reflns_Friedel_coverage 0.000
_reflns_number_gt 3896
_reflns_number_total 4602
_reflns_threshold_expression 'I > 2\s(I)'
_cod_data_source_file c6cc01376g3.cif
_cod_data_source_block 6MACdippCyclopropeneAdduct
_cod_original_sg_symbol_H-M 'P 21/n'
_cod_database_code 7124597
_shelx_space_group_comment
;
The symmetry employed for this shelxl refinement is uniquely defined
by the following loop, which should always be used as a source of
symmetry information in preference to the above space-group names.
They are only intended as comments.
;
_shelxl_version_number 2014-3

loop_
_space_group_symop_operation_xyz
'x, y, z'
'-x+1/2, y+1/2, -z+1/2'
'-x, -y, -z'
'x-1/2, -y-1/2, z-1/2'

loop_
_atom_site_label
_atom_site_type_symbol
_atom_site_fract_x
_atom_site_fract_y
_atom_site_fract_z
_atom_site_U_iso_or_equiv
_atom_site_adp_type
_atom_site_occupancy
_atom_site_site_symmetry_order
_atom_site_calc_flag
_atom_site_refinement_flags_posn
_atom_site_refinement_flags_adp
C1 C -0.38156(18) 0.12889(5) 0.75070(15) 0.0161(3) Uani 1 1 d . .
C5 C -0.4472(2) 0.15840(6) 0.84186(16) 0.0201(4) Uani 1 1 d . .
C4 C -0.3549(2) 0.14350(6) 0.97985(17) 0.0217(4) Uani 1 1 d . .
H4A H -0.3801 0.1115 0.9909 0.026 Uiso 1 1 calc R U
H4B H -0.3935 0.1615 1.0404 0.026 Uiso 1 1 calc R U
C3 C -0.1710(2) 0.14861(6) 1.01535(16) 0.0208(4) Uani 1 1 d . .
C2 C -0.1042(2) 0.14582(5) 0.89835(16) 0.0177(4) Uani 1 1 d . .
C24 C -0.47592(19) 0.11707(6) 0.61508(16) 0.0182(4) Uani 1 1 d . .
C6 C -0.6258(2) 0.14854(7) 0.8207(2) 0.0305(4) Uani 1 1 d . .
H6A H -0.6853 0.1575 0.7347 0.046 Uiso 1 1 calc R U
H6B H -0.6634 0.1657 0.8823 0.046 Uiso 1 1 calc R U
H6C H -0.6408 0.1163 0.8320 0.046 Uiso 1 1 calc R U
C7 C -0.4262(2) 0.20995(6) 0.82076(18) 0.0261(4) Uani 1 1 d . .
H7A H -0.4932 0.2187 0.7368 0.039 Uiso 1 1 calc R U
H7B H -0.3158 0.2161 0.8265 0.039 Uiso 1 1 calc R U
H7C H -0.4563 0.2272 0.8858 0.039 Uiso 1 1 calc R U
C31 C -0.4383(2) 0.01506(6) 0.84128(17) 0.0215(4) Uani 1 1 d . .
H31 H -0.3736 0.0314 0.9111 0.026 Uiso 1 1 calc R U
C9 C -0.1137(3) 0.19393(7) 1.08710(19) 0.0315(5) Uani 1 1 d . .
H9A H -0.1434 0.1946 1.1660 0.047 Uiso 1 1 calc R U
H9B H -0.1629 0.2194 1.0335 0.047 Uiso 1 1 calc R U
H9C H 0.0011 0.1962 1.1066 0.047 Uiso 1 1 calc R U
C26 C -0.49602(19) 0.03640(6) 0.72191(16) 0.0182(4) Uani 1 1 d . .
C25 C -0.45785(19) 0.08384(6) 0.69889(16) 0.0180(4) Uani 1 1 d . .
C10 C -0.12891(18) 0.12277(6) 0.67995(15) 0.0149(3) Uani 1 1 d . .
C11 C -0.05575(18) 0.07964(6) 0.68368(15) 0.0165(3) Uani 1 1 d . .
C12 C 0.0207(2) 0.06965(6) 0.58940(17) 0.0222(4) Uani 1 1 d . .
H12 H 0.0719 0.0415 0.5913 0.027 Uiso 1 1 calc R U
C13 C 0.0212(2) 0.10093(6) 0.49366(17) 0.0243(4) Uani 1 1 d . .
H13 H 0.0720 0.0937 0.4313 0.029 Uiso 1 1 calc R U
C14 C -0.0538(2) 0.14302(6) 0.49009(17) 0.0228(4) Uani 1 1 d . .
H14 H -0.0545 0.1636 0.4241 0.027 Uiso 1 1 calc R U
C15 C -0.12850(19) 0.15520(6) 0.58352(16) 0.0180(4) Uani 1 1 d . .
C28 C -0.6319(2) -0.03423(6) 0.63455(18) 0.0273(4) Uani 1 1 d . .
H28 H -0.6971 -0.0506 0.5651 0.033 Uiso 1 1 calc R U
C18 C -0.0691(3) 0.23488(7) 0.6699(2) 0.0351(5) Uani 1 1 d . .
H18A H -0.0318 0.2222 0.7555 0.053 Uiso 1 1 calc R U
H18B H -0.1147 0.2647 0.6737 0.053 Uiso 1 1 calc R U
H18C H 0.0196 0.2376 0.6340 0.053 Uiso 1 1 calc R U
C19 C -0.05299(19) 0.04391(6) 0.78683(16) 0.0185(4) Uani 1 1 d . .
H19 H -0.1273 0.0541 0.8344 0.022 Uiso 1 1 calc R U
C21 C 0.1151(2) 0.04028(7) 0.88343(18) 0.0267(4) Uani 1 1 d . .
H21A H 0.1897 0.0295 0.8396 0.040 Uiso 1 1 calc R U
H21B H 0.1124 0.0191 0.9509 0.040 Uiso 1 1 calc R U
H21C H 0.1483 0.0700 0.9203 0.040 Uiso 1 1 calc R U
C27 C -0.5934(2) 0.01107(6) 0.61898(17) 0.0223(4) Uani 1 1 d . .
H27 H -0.6330 0.0250 0.5384 0.027 Uiso 1 1 calc R U
C20 C -0.1089(2) -0.00327(6) 0.72879(18) 0.0256(4) Uani 1 1 d . .
H20A H -0.2123 -0.0004 0.6661 0.038 Uiso 1 1 calc R U
H20B H -0.1165 -0.0239 0.7962 0.038 Uiso 1 1 calc R U
H20C H -0.0330 -0.0152 0.6877 0.038 Uiso 1 1 calc R U
C16 C -0.1969(2) 0.20315(6) 0.58450(17) 0.0216(4) Uani 1 1 d . .
H16 H -0.2852 0.2010 0.6237 0.026 Uiso 1 1 calc R U
C17 C -0.2644(2) 0.22479(7) 0.45076(18) 0.0299(4) Uani 1 1 d . .
H17A H -0.1781 0.2308 0.4141 0.045 Uiso 1 1 calc R U
H17B H -0.3177 0.2531 0.4585 0.045 Uiso 1 1 calc R U
H17C H -0.3397 0.2040 0.3957 0.045 Uiso 1 1 calc R U
C8 C -0.0912(2) 0.10898(7) 1.10511(18) 0.0297(4) Uani 1 1 d . .
H8A H -0.1200 0.0802 1.0607 0.045 Uiso 1 1 calc R U
H8B H -0.1273 0.1093 1.1811 0.045 Uiso 1 1 calc R U
H8C H 0.0234 0.1126 1.1295 0.045 Uiso 1 1 calc R U
C23 C -0.5448(2) 0.13237(6) 0.47850(17) 0.0239(4) Uani 1 1 d . .
H23A H -0.6133 0.1081 0.4307 0.029 Uiso 1 1 calc R U
H23B H -0.4574 0.1366 0.4404 0.029 Uiso 1 1 calc R U
C29 C -0.5727(2) -0.05510(6) 0.75432(18) 0.0275(4) Uani 1 1 d . .
H29 H -0.5978 -0.0856 0.7654 0.033 Uiso 1 1 calc R U
C30 C -0.4763(2) -0.03047(6) 0.85724(18) 0.0248(4) Uani 1 1 d . .
H30 H -0.4368 -0.0445 0.9376 0.030 Uiso 1 1 calc R U
C22 C -0.6419(2) 0.17665(7) 0.4621(2) 0.0326(5) Uani 1 1 d . .
H22A H -0.7275 0.1731 0.5011 0.049 Uiso 1 1 calc R U
H22B H -0.6862 0.1832 0.3717 0.049 Uiso 1 1 calc R U
H22C H -0.5732 0.2015 0.5032 0.049 Uiso 1 1 calc R U
N1 N -0.20402(15) 0.13426(4) 0.77997(12) 0.0140(3) Uani 1 1 d . .
O1 O 0.03954(14) 0.15239(4) 0.91425(12) 0.0263(3) Uani 1 1 d . .

loop_
_atom_site_aniso_label
_atom_site_aniso_U_11
_atom_site_aniso_U_22
_atom_site_aniso_U_33
_atom_site_aniso_U_23
_atom_site_aniso_U_13
_atom_site_aniso_U_12
C1 0.0145(8) 0.0158(8) 0.0190(8) 0.0018(6) 0.0066(6) 0.0006(6)
C5 0.0217(9) 0.0183(9) 0.0239(9) -0.0005(7) 0.0125(7) 0.0016(7)
C4 0.0310(10) 0.0173(8) 0.0222(9) -0.0012(7) 0.0162(8) -0.0014(7)
C3 0.0307(10) 0.0171(8) 0.0152(8) -0.0038(7) 0.0077(7) -0.0030(7)
C2 0.0208(9) 0.0144(8) 0.0181(9) -0.0011(6) 0.0060(7) -0.0007(6)
C24 0.0128(8) 0.0194(8) 0.0225(9) -0.0009(7) 0.0053(7) -0.0001(6)
C6 0.0239(10) 0.0352(11) 0.0379(11) -0.0009(9) 0.0176(8) 0.0024(8)
C7 0.0325(10) 0.0199(9) 0.0303(10) 0.0016(7) 0.0161(8) 0.0080(7)
C31 0.0203(8) 0.0242(9) 0.0198(9) -0.0014(7) 0.0052(7) -0.0038(7)
C9 0.0454(12) 0.0266(10) 0.0251(10) -0.0103(8) 0.0145(9) -0.0089(8)
C26 0.0136(8) 0.0186(8) 0.0239(9) -0.0002(7) 0.0079(7) -0.0004(6)
C25 0.0145(8) 0.0192(9) 0.0212(9) -0.0004(7) 0.0068(7) 0.0003(6)
C10 0.0109(7) 0.0206(8) 0.0130(8) -0.0017(6) 0.0032(6) -0.0015(6)
C11 0.0121(8) 0.0213(9) 0.0142(8) -0.0030(6) 0.0009(6) -0.0015(6)
C12 0.0188(8) 0.0240(9) 0.0248(9) -0.0050(7) 0.0079(7) 0.0021(7)
C13 0.0211(9) 0.0338(10) 0.0212(9) -0.0060(8) 0.0113(7) -0.0017(7)
C14 0.0216(9) 0.0308(10) 0.0175(9) 0.0010(7) 0.0079(7) -0.0040(7)
C15 0.0141(8) 0.0228(9) 0.0165(8) -0.0009(7) 0.0036(6) -0.0032(6)
C28 0.0268(10) 0.0262(10) 0.0273(10) -0.0036(8) 0.0053(8) -0.0076(7)
C18 0.0430(12) 0.0237(10) 0.0348(11) -0.0014(8) 0.0050(9) -0.0050(9)
C19 0.0170(8) 0.0187(9) 0.0195(8) -0.0010(7) 0.0049(7) 0.0036(6)
C21 0.0230(9) 0.0298(10) 0.0241(10) 0.0034(8) 0.0019(8) 0.0035(7)
C27 0.0210(9) 0.0243(9) 0.0212(9) 0.0006(7) 0.0056(7) -0.0013(7)
C20 0.0307(10) 0.0198(9) 0.0260(9) -0.0016(7) 0.0075(8) 0.0018(7)
C16 0.0232(9) 0.0215(9) 0.0218(9) 0.0038(7) 0.0090(7) -0.0010(7)
C17 0.0289(10) 0.0291(10) 0.0322(11) 0.0096(8) 0.0096(8) -0.0008(8)
C8 0.0385(11) 0.0296(10) 0.0191(9) 0.0035(8) 0.0054(8) -0.0001(8)
C23 0.0214(9) 0.0237(9) 0.0238(9) 0.0033(7) 0.0021(7) -0.0022(7)
C29 0.0302(10) 0.0212(9) 0.0332(10) 0.0016(8) 0.0125(8) -0.0043(7)
C30 0.0267(9) 0.0251(10) 0.0234(9) 0.0048(7) 0.0084(8) -0.0017(7)
C22 0.0257(10) 0.0325(11) 0.0372(11) 0.0106(9) 0.0056(8) 0.0035(8)
N1 0.0137(7) 0.0149(7) 0.0145(7) 0.0001(5) 0.0056(5) 0.0002(5)
O1 0.0182(6) 0.0366(8) 0.0222(7) -0.0051(5) 0.0030(5) -0.0042(5)

loop_
_atom_type_symbol
_atom_type_description
_atom_type_scat_dispersion_real
_atom_type_scat_dispersion_imag
_atom_type_scat_source
C C 0.0033 0.0016 'International Tables Vol C Tables 4.2.6.8 and 6.1.1.4'
H H 0.0000 0.0000 'International Tables Vol C Tables 4.2.6.8 and 6.1.1.4'
N N 0.0061 0.0033 'International Tables Vol C Tables 4.2.6.8 and 6.1.1.4'
O O 0.0106 0.0060 'International Tables Vol C Tables 4.2.6.8 and 6.1.1.4'

loop_
_geom_angle_atom_site_label_1
_geom_angle_atom_site_label_2
_geom_angle_atom_site_label_3
_geom_angle
N1 C1 C24 118.16(13)
N1 C1 C25 119.26(13)
C24 C1 C25 51.48(11)
N1 C1 C5 111.05(13)
C24 C1 C5 123.78(14)
C25 C1 C5 121.39(13)
C6 C5 C1 110.42(14)
C6 C5 C7 108.67(14)
C1 C5 C7 111.62(14)
C6 C5 C4 108.32(14)
C1 C5 C4 106.15(13)
C7 C5 C4 111.60(14)
C5 C4 C3 115.30(13)
C8 C3 C9 107.68(15)
C8 C3 C2 105.71(14)
C9 C3 C2 108.40(14)
C8 C3 C4 109.35(14)
C9 C3 C4 111.70(15)
C2 C3 C4 113.68(14)
O1 C2 N1 121.06(15)
O1 C2 C3 119.21(15)
N1 C2 C3 119.68(14)
C25 C24 C23 147.43(17)
C25 C24 C1 64.43(12)
C23 C24 C1 148.14(15)
C30 C31 C26 120.47(16)
C31 C26 C27 118.48(16)
C31 C26 C25 122.90(15)
C27 C26 C25 118.62(15)
C24 C25 C26 146.48(17)
C24 C25 C1 64.10(12)
C26 C25 C1 149.35(15)
C11 C10 C15 121.56(15)
C11 C10 N1 118.81(14)
C15 C10 N1 119.62(14)
C12 C11 C10 118.18(15)
C12 C11 C19 118.83(15)
C10 C11 C19 122.98(14)
C13 C12 C11 120.99(16)
C12 C13 C14 120.11(16)
C13 C14 C15 121.29(16)
C14 C15 C10 117.84(16)
C14 C15 C16 120.27(15)
C10 C15 C16 121.77(14)
C27 C28 C29 119.58(17)
C11 C19 C20 112.19(14)
C11 C19 C21 110.86(14)
C20 C19 C21 110.16(14)
C28 C27 C26 121.22(17)
C15 C16 C17 114.56(15)
C15 C16 C18 109.90(15)
C17 C16 C18 109.55(15)
C24 C23 C22 114.71(16)
C30 C29 C28 119.89(17)
C29 C30 C31 120.35(17)
C2 N1 C10 116.95(13)
C2 N1 C1 124.29(13)
C10 N1 C1 118.55(12)

loop_
_geom_bond_atom_site_label_1
_geom_bond_atom_site_label_2
_geom_bond_distance
C1 N1 1.491(2)
C1 C24 1.497(2)
C1 C25 1.501(2)
C1 C5 1.535(2)
C5 C6 1.529(2)
C5 C7 1.535(2)
C5 C4 1.536(2)
C4 C3 1.540(2)
C3 C8 1.536(2)
C3 C9 1.537(2)
C3 C2 1.537(2)
C2 O1 1.226(2)
C2 N1 1.363(2)
C24 C25 1.302(2)
C24 C23 1.490(2)
C31 C30 1.387(3)
C31 C26 1.387(2)
C26 C27 1.397(2)
C26 C25 1.457(2)
C10 C11 1.401(2)
C10 C15 1.406(2)
C10 N1 1.453(2)
C11 C12 1.398(2)
C11 C19 1.519(2)
C12 C13 1.378(3)
C13 C14 1.382(3)
C14 C15 1.394(2)
C15 C16 1.517(2)
C28 C27 1.381(3)
C28 C29 1.386(3)
C18 C16 1.531(3)
C19 C20 1.528(2)
C19 C21 1.533(2)
C16 C17 1.528(2)
C23 C22 1.521(3)
C29 C30 1.383(3)
